data_8100074
loop_
_publ_author_name
'Frey, Wolfgang'
'Henneb\"ohle, Marco'
'J\"ager, Volker'

_publ_section_title
;
Crystal structure of (3S,4S)-4,5-O-cyclohexylidene-4,5-dihydroxy-3-
methylamino-pentanoic acid hydrochloride, (C~12~H~22~NO~4~)Cl
;
_journal_issue 2
_journal_name_full 'Zeitschrift f\"ur Kristallographie - New Crystal Structures'
_journal_page_first 193
_journal_page_last 194
_journal_volume 219
_journal_year 2004
_chemical_formula_sum 'C12 H22 Cl N O4'
_chemical_formula_weight 279.76
_chemical_temperature_decomposition 452.5(15)
_space_group_IT_number 4
_symmetry_cell_setting monoclinic
_symmetry_space_group_name_Hall 'P 2yb'
_symmetry_space_group_name_H-M 'P 1 21 1'
_cell_angle_alpha 90.00
_cell_angle_beta 99.709(4)
_cell_angle_gamma 90.00
_cell_formula_units_Z 2
_cell_length_a 6.2327(3)
_cell_length_b 7.9360(3)
_cell_length_c 14.1536(5)
_cell_measurement_temperature 293(2)
_cell_volume 690.05(5)
_diffrn_ambient_temperature 293(2)
_exptl_crystal_density_diffrn 1.346
_cod_depositor_comments
;
The following automatic conversions were performed:

'_chemical_melting_point' tag was changed to
'_chemical_temperature_decomposition' since the value had been given
as '451 - 454K, dec.'. The value was changed to '452.5(15)' - the
average value was taken and precision was estimated.

Automatic conversion script
Id: cif_fix_values 1646 2011-03-28 12:23:43Z adriana 
;
_cod_original_sg_symbol_H-M 'P 21'
_cod_database_code 8100074

loop_
_symmetry_equiv_pos_as_xyz
'x, y, z'
'-x, y+1/2, -z'

loop_
_atom_site_label
_atom_site_type_symbol
_atom_site_fract_x
_atom_site_fract_y
_atom_site_fract_z
_atom_site_U_iso_or_equiv
_atom_site_adp_type
_atom_site_occupancy
_atom_site_symmetry_multiplicity
_atom_site_Wyckoff_symbol
_atom_site_calc_flag
_atom_site_refinement_flags
_atom_site_disorder_assembly
_atom_site_disorder_group
Cl1 Cl 0.55890(13) 0.50938(11) 0.57557(6) 0.0473(3) Uani 1 2 a d . . .
O1 O 0.1426(5) 1.3426(4) 0.87396(18) 0.0520(7) Uani 1 2 a d . . .
N1 N 0.2191(4) 1.2117(4) 0.5667(2) 0.0381(7) Uani 1 2 a d . . .
H1A H 0.2953 1.3083 0.5758 0.046 Uiso 1 2 a calc R . .
H1B H 0.3005 1.1369 0.5406 0.046 Uiso 1 2 a calc R . .
C1 C 0.0164(6) 1.2307(6) 0.8104(3) 0.0506(10) Uani 1 2 a d . . .
H1C H -0.1372 1.2441 0.8132 0.061 Uiso 1 2 a calc R . .
H1D H 0.0579 1.1148 0.8260 0.061 Uiso 1 2 a calc R . .
O2 O 0.1967(4) 1.4247(4) 0.72748(18) 0.0477(6) Uani 1 2 a d . . .
C2 C 0.0637(6) 1.2777(5) 0.7113(3) 0.0421(9) Uani 1 2 a d . . .
H2 H -0.0729 1.3059 0.6691 0.050 Uiso 1 2 a calc R . .
C3 C 0.1865(5) 1.1459(5) 0.6630(2) 0.0357(8) Uani 1 2 a d . . .
H3 H 0.1008 1.0418 0.6542 0.043 Uiso 1 2 a calc R . .
O3 O 0.7189(4) 0.9541(4) 0.6834(3) 0.0687(10) Uani 1 2 a d . . .
O4 O 0.3926(4) 0.8319(3) 0.6576(2) 0.0511(7) Uani 1 2 a d . . .
H4 H 0.4611 0.7519 0.6412 0.077 Uiso 1 2 a calc R . .
C4 C 0.4126(6) 1.1073(6) 0.7201(3) 0.0467(9) Uani 1 2 a d . . .
H4A H 0.5035 1.2062 0.7188 0.056 Uiso 1 2 a calc R . .
H4B H 0.3983 1.0872 0.7863 0.056 Uiso 1 2 a calc R . .
C5 C 0.5275(5) 0.9583(4) 0.6848(2) 0.0413(9) Uani 1 2 a d . . .
C6 C 0.0165(7) 1.2442(6) 0.4970(3) 0.0522(10) Uani 1 2 a d . . .
H6A H 0.0537 1.2856 0.4381 0.078 Uiso 1 2 a calc R . .
H6B H -0.0703 1.3265 0.5230 0.078 Uiso 1 2 a calc R . .
H6C H -0.0646 1.1414 0.4849 0.078 Uiso 1 2 a calc R . .
C7 C 0.1833(5) 1.4873(5) 0.8213(2) 0.0399(8) Uani 1 2 a d . . .
C8 C 0.4007(6) 1.5579(5) 0.8664(3) 0.0498(10) Uani 1 2 a d . . .
H8A H 0.4454 1.6435 0.8248 0.060 Uiso 1 2 a calc R . .
H8B H 0.5088 1.4688 0.8738 0.060 Uiso 1 2 a calc R . .
C9 C 0.3888(7) 1.6352(7) 0.9645(3) 0.0603(11) Uani 1 2 a d . . .
H9A H 0.3565 1.5478 1.0079 0.072 Uiso 1 2 a calc R . .
H9B H 0.5285 1.6843 0.9910 0.072 Uiso 1 2 a calc R . .
C10 C 0.2148(7) 1.7695(6) 0.9556(3) 0.0580(11) Uani 1 2 a d . . .
H10A H 0.2533 1.8611 0.9163 0.070 Uiso 1 2 a calc R . .
H10B H 0.2063 1.8144 1.0186 0.070 Uiso 1 2 a calc R . .
C11 C -0.0056(7) 1.6987(7) 0.9110(3) 0.0627(12) Uani 1 2 a d . . .
H11A H -0.0514 1.6158 0.9539 0.075 Uiso 1 2 a calc R . .
H11B H -0.1123 1.7888 0.9026 0.075 Uiso 1 2 a calc R . .
C12 C 0.0034(6) 1.6178(6) 0.8153(3) 0.0490(9) Uani 1 2 a d . . .
H12A H 0.0268 1.7043 0.7698 0.059 Uiso 1 2 a calc R . .
H12B H -0.1353 1.5643 0.7918 0.059 Uiso 1 2 a calc R . .

loop_
_atom_site_aniso_label
_atom_site_aniso_U_11
_atom_site_aniso_U_22
_atom_site_aniso_U_33
_atom_site_aniso_U_23
_atom_site_aniso_U_13
_atom_site_aniso_U_12
Cl1 0.0500(4) 0.0393(5) 0.0573(5) -0.0003(4) 0.0223(3) -0.0044(4)
O1 0.0634(16) 0.0507(17) 0.0426(12) 0.0013(11) 0.0111(12) -0.0149(14)
N1 0.0348(13) 0.0358(18) 0.0445(14) -0.0055(12) 0.0090(11) 0.0022(13)
C1 0.054(2) 0.049(3) 0.053(2) -0.0084(18) 0.0207(17) -0.011(2)
O2 0.0662(16) 0.0373(14) 0.0458(13) -0.0057(11) 0.0278(12) -0.0054(13)
C2 0.0404(17) 0.042(2) 0.0459(18) -0.0058(16) 0.0133(15) 0.0021(16)
C3 0.0327(16) 0.036(2) 0.0384(16) -0.0024(14) 0.0062(13) -0.0009(14)
O3 0.0366(13) 0.060(2) 0.108(2) -0.0173(17) 0.0081(15) 0.0036(13)
O4 0.0454(13) 0.0394(16) 0.0695(17) -0.0083(14) 0.0123(12) 0.0020(13)
C4 0.0453(19) 0.047(2) 0.0452(18) -0.0036(17) -0.0003(15) 0.0056(19)
C5 0.0403(17) 0.034(2) 0.0478(17) 0.0030(14) 0.0029(14) -0.0007(15)
C6 0.0492(19) 0.057(3) 0.0484(17) 0.0053(18) 0.0020(15) 0.0096(19)
C7 0.0431(16) 0.042(2) 0.0364(14) -0.0021(16) 0.0123(13) 0.0000(18)
C8 0.0397(17) 0.042(3) 0.069(2) -0.0033(17) 0.0118(17) -0.0001(16)
C9 0.055(2) 0.064(3) 0.058(2) -0.006(2) -0.0015(18) -0.012(2)
C10 0.066(3) 0.061(3) 0.049(2) -0.015(2) 0.0174(19) -0.009(2)
C11 0.051(2) 0.071(3) 0.070(3) -0.023(2) 0.021(2) -0.001(2)
C12 0.0425(19) 0.052(2) 0.052(2) -0.0095(18) 0.0060(16) 0.0052(19)

loop_
_geom_bond_atom_site_label_1
_geom_bond_atom_site_label_2
_geom_bond_distance
_geom_bond_site_symmetry_2
_geom_bond_publ_flag
O1 C1 1.406(5) . ?
O1 C7 1.415(5) . ?
N1 C6 1.489(5) . ?
N1 C3 1.504(4) . ?
N1 H1A 0.9000 . ?
N1 H1B 0.9000 . ?
C1 C2 1.528(5) . ?
C1 H1C 0.9700 . ?
C1 H1D 0.9700 . ?
O2 C2 1.427(5) . ?
O2 C7 1.434(4) . ?
C2 C3 1.525(5) . ?
C2 H2 0.9800 . ?
C3 C4 1.532(4) . ?
C3 H3 0.9800 . ?
O3 C5 1.197(4) . ?
O4 C5 1.324(4) . ?
O4 H4 0.8200 . ?
C4 C5 1.511(5) . ?
C4 H4A 0.9700 . ?
C4 H4B 0.9700 . ?
C6 H6A 0.9600 . ?
C6 H6B 0.9600 . ?
C6 H6C 0.9600 . ?
C7 C8 1.505(5) . ?
C7 C12 1.518(5) . ?
C8 C9 1.531(6) . ?
C8 H8A 0.9700 . ?
C8 H8B 0.9700 . ?
C9 C10 1.511(7) . ?
C9 H9A 0.9700 . ?
C9 H9B 0.9700 . ?
C10 C11 1.519(6) . ?
C10 H10A 0.9700 . ?
C10 H10B 0.9700 . ?
C11 C12 1.508(5) . ?
C11 H11A 0.9700 . ?
C11 H11B 0.9700 . ?
C12 H12A 0.9700 . ?
C12 H12B 0.9700 . ?

loop_
_cod_related_entry_id
_cod_related_entry_database
_cod_related_entry_code
1 ChemSpider 21183751
